data_7123531
loop_
_publ_author_name
'Li, Mengke'
'Cai, Xinyi'
'Qiao, Zhenyang'
'Liu, Kunkun'
'Xie, Wentao'
'Wang, Liangying'
'Zheng, Nan'
'Su, Shi-Jian'

_publ_section_title
;
 Achieving high-efficiency purely organic room-temperature phosphorescence
 from boronic ester substitution of phenoxathiine
;
_journal_name_full 'Chemical Communications'
_journal_paper_doi 10.1039/C9CC02648G
_journal_year 2019
_chemical_absolute_configuration ad
_chemical_formula_moiety 'C18 H19 B O3 S'
_chemical_formula_sum 'C18 H19 B O3 S'
_chemical_formula_weight 326.20
_space_group_crystal_system monoclinic
_space_group_IT_number 7
_space_group_name_Hall 'P -2yac'
_space_group_name_H-M_alt 'P 1 n 1'
_symmetry_space_group_name_Hall 'P -2yac'
_symmetry_space_group_name_H-M 'P 1 n 1'
_atom_sites_solution_hydrogens geom
_atom_sites_solution_primary dual
_audit_creation_date 2018-06-26
_audit_creation_method
;
Olex2 1.2
(compiled 2018.05.29 svn.r3508 for OlexSys, GUI svn.r5506)
;
_audit_update_record
;
2018-11-08 deposited with the CCDC.    2019-05-22 downloaded from the CCDC.
;
_cell_angle_alpha 90
_cell_angle_beta 96.3702(10)
_cell_angle_gamma 90
_cell_formula_units_Z 2
_cell_length_a 6.03420(9)
_cell_length_b 11.41823(12)
_cell_length_c 11.96434(12)
_cell_measurement_reflns_used 5538
_cell_measurement_temperature 100.0(7)
_cell_measurement_theta_max 73.2630
_cell_measurement_theta_min 3.7550
_cell_volume 819.252(17)
_computing_cell_refinement 'CrysAlisPro 1.171.39.44a (Rigaku OD, 2018)'
_computing_data_collection 'CrysAlisPro 1.171.39.44a (Rigaku OD, 2018)'
_computing_data_reduction 'CrysAlisPro 1.171.39.44a (Rigaku OD, 2018)'
_computing_molecular_graphics 'Olex2 (Dolomanov et al., 2009)'
_computing_publication_material 'Olex2 (Dolomanov et al., 2009)'
_computing_structure_refinement 'ShelXL (Sheldrick, 2015)'
_computing_structure_solution 'ShelXT (Sheldrick, 2015)'
_diffrn_ambient_environment N~2~
_diffrn_ambient_temperature 100.0(7)
_diffrn_detector 'CCD plate'
_diffrn_measured_fraction_theta_full 0.981
_diffrn_measured_fraction_theta_max 0.981
_diffrn_measurement_details
;
List of Runs (angles in degrees, time in seconds):

  # Type    Start    End  Width  t~exp~   \w     \q     \k     \f   Frames
#--------------------------------------------------------------------------
  1  \w    -89.00   6.00   0.50    0.50    --    0.00 -72.00   0.00  190
  2  \w    -53.00  13.00   0.50    0.50    --    0.00 -57.00 150.00  132
  3  \w    -51.00  12.00   0.50    0.50    --    0.00 -72.00  90.00  126
  4  \w   -113.00 -50.00   0.50    0.50    --  -98.80  72.00-150.00  126
  5  \w   -102.00 -20.00   0.50    0.50    --  -98.80  72.00 -60.00  164
  6  \w   -113.00 -16.00   0.50    0.50    --  -98.80  19.00  90.00  194
  7  \w   -112.00 -14.00   0.50    0.50    --  -98.80  57.00 120.00  196
  8  \w    -91.00  -9.00   0.50    0.50    --  -98.80  57.00-150.00  164
  9  \w   -101.00 -24.00   0.50    0.50    --  -98.80  57.00 -60.00  154
 10  \w   -106.00 -80.00   0.50    0.50    --  -98.80  72.00  90.00   52
 11  \w    -92.00 -36.00   0.50    0.50    --  -98.80  72.00 120.00  112
 12  \w   -112.00 -85.00   0.50    0.50    --  -98.80 -57.00 -60.00   54
 13  \w   -112.00 -87.00   0.50    0.50    --  -98.80 -19.00 -30.00   50
 14  \w   -188.00-160.00   0.50    0.50    --  -98.80 -72.00-150.00   56
 15  \w   -111.00 -86.00   0.50    0.50    --  -98.80  72.00 -90.00   50
 16  \w   -109.00 -40.00   0.50    0.50    --  -98.80  72.00  30.00  138
 17  \w    -88.00 -62.00   0.50    0.50    --  -98.80  72.00   0.00   52
 18  \w   -186.00 -20.00   0.50    0.50    --  -98.80   0.00  60.00  332
;
_diffrn_measurement_device 'four-circle diffractometer'
_diffrn_measurement_device_type 'XtaLAB AFC12 (RCD3): Kappa single'
_diffrn_measurement_method '\w scans'
_diffrn_orient_matrix_type 'CrysAlisPro convention (1999,Acta A55,543-557)'
_diffrn_orient_matrix_UB_11 0.0157256000
_diffrn_orient_matrix_UB_12 -0.1319323000
_diffrn_orient_matrix_UB_13 0.0261345000
_diffrn_orient_matrix_UB_21 -0.0046463000
_diffrn_orient_matrix_UB_22 -0.0266452000
_diffrn_orient_matrix_UB_23 -0.1263412000
_diffrn_orient_matrix_UB_31 0.2566737000
_diffrn_orient_matrix_UB_32 0.0078181000
_diffrn_orient_matrix_UB_33 0.0104998000
_diffrn_radiation_monochromator mirror
_diffrn_radiation_probe x-ray
_diffrn_radiation_type CuK\a
_diffrn_radiation_wavelength 1.54184
_diffrn_reflns_av_R_equivalents 0.0247
_diffrn_reflns_av_unetI/netI 0.0099
_diffrn_reflns_Laue_measured_fraction_full 0.981
_diffrn_reflns_Laue_measured_fraction_max 0.981
_diffrn_reflns_limit_h_max 6
_diffrn_reflns_limit_h_min -6
_diffrn_reflns_limit_k_max 13
_diffrn_reflns_limit_k_min -13
_diffrn_reflns_limit_l_max 14
_diffrn_reflns_limit_l_min -14
_diffrn_reflns_number 21412
_diffrn_reflns_point_group_measured_fraction_full 0.955
_diffrn_reflns_point_group_measured_fraction_max 0.955
_diffrn_reflns_theta_full 67.063
_diffrn_reflns_theta_max 67.062
_diffrn_reflns_theta_min 3.871
_diffrn_source 'Rotating-anode X-ray tube (dual wavelength)'
_diffrn_source_type 'Rigaku (Cu) X-ray DW Source'
_exptl_absorpt_coefficient_mu 1.844
_exptl_absorpt_correction_T_max 1.00000
_exptl_absorpt_correction_T_min 0.69931
_exptl_absorpt_correction_type multi-scan
_exptl_absorpt_process_details
;
CrysAlisPro 1.171.39.44a (Rigaku Oxford Diffraction, 2018)
Empirical absorption correction using spherical harmonics,
 implemented in SCALE3 ABSPACK scaling algorithm.
;
_exptl_crystal_colour colourless
_exptl_crystal_colour_primary colourless
_exptl_crystal_density_diffrn 1.322
_exptl_crystal_description block
_exptl_crystal_F_000 344
_exptl_crystal_size_max 0.2
_exptl_crystal_size_mid 0.15
_exptl_crystal_size_min 0.12
_refine_diff_density_max 0.280
_refine_diff_density_min -0.317
_refine_diff_density_rms 0.077
_refine_ls_abs_structure_details
;
 Flack x determined using 1357 quotients [(I+)-(I-)]/[(I+)+(I-)]
 (Parsons, Flack and Wagner, Acta Cryst. B69 (2013) 249-259).
;
_refine_ls_abs_structure_Flack 0.019(5)
_refine_ls_extinction_method none
_refine_ls_goodness_of_fit_ref 1.102
_refine_ls_hydrogen_treatment constr
_refine_ls_matrix_type full
_refine_ls_number_parameters 212
_refine_ls_number_reflns 2812
_refine_ls_number_restraints 2
_refine_ls_restrained_S_all 1.101
_refine_ls_R_factor_all 0.0261
_refine_ls_R_factor_gt 0.0261
_refine_ls_shift/su_max 0.000
_refine_ls_shift/su_mean 0.000
_refine_ls_structure_factor_coef Fsqd
_refine_ls_weighting_details 'w=1/[\s^2^(Fo^2^)+(0.0470P)^2^+0.1816P] where P=(Fo^2^+2Fc^2^)/3'
_refine_ls_weighting_scheme calc
_refine_ls_wR_factor_gt 0.0692
_refine_ls_wR_factor_ref 0.0692
_reflns_Friedel_coverage 0.939
_reflns_Friedel_fraction_full 0.930
_reflns_Friedel_fraction_max 0.930
_reflns_number_gt 2812
_reflns_number_total 2812
_reflns_threshold_expression 'I > 2\s(I)'
_cod_data_source_file c9cc02648g2.cif
_cod_data_source_block pxt-bpin
_cod_database_code 7123531
_shelx_shelxl_version_number 2016/6
_shelx_space_group_comment
;
The symmetry employed for this shelxl refinement is uniquely defined
by the following loop, which should always be used as a source of
symmetry information in preference to the above space-group names.
They are only intended as comments.
;
_reflns_odcompleteness_completeness 97.95
_reflns_odcompleteness_iscentric 1
_reflns_odcompleteness_theta 66.97
_olex2_refinement_description
;
1. Fixed Uiso
 At 1.2 times of:
  All C(H) groups
 At 1.5 times of:
  All C(H,H,H) groups
2.a Aromatic/amide H refined with riding coordinates:
 C007(H007), C009(H009), C00C(H00C), C00D(H00D), C00F(H00F), C00G(H00G),
 C00H(H00H)
2.b Idealised Me refined as rotating group:
 C00E(H00A,H00B,H00E), C00J(H00I,H00J,H00K), C00L(H00L,H00M,H00N), C00M(H00O,
 H00P,H00Q)
;
_olex2_submission_special_instructions 'No special instructions were received'
_oxdiff_exptl_absorpt_empirical_details
;
Empirical correction (ABSPACK) includes:
- Absorption correction using spherical harmonics
- Frame scaling
;
_oxdiff_exptl_absorpt_empirical_full_max 1.624
_oxdiff_exptl_absorpt_empirical_full_min 0.721

loop_
_space_group_symop_operation_xyz
'x, y, z'
'x+1/2, -y, z+1/2'

loop_
_atom_site_label
_atom_site_type_symbol
_atom_site_fract_x
_atom_site_fract_y
_atom_site_fract_z
_atom_site_U_iso_or_equiv
_atom_site_adp_type
_atom_site_occupancy
_atom_site_site_symmetry_order
_atom_site_calc_flag
_atom_site_refinement_flags_posn
S01 S 0.06714(8) 0.99043(4) 0.34874(5) 0.01869(15) Uani 1 1 d .
O002 O 0.5084(2) 0.86160(14) 0.35021(13) 0.0180(4) Uani 1 1 d .
O003 O 0.6564(3) 0.57705(15) 0.68283(14) 0.0229(4) Uani 1 1 d .
O004 O 0.4565(3) 0.64980(15) 0.81910(13) 0.0210(4) Uani 1 1 d .
C005 C 0.3899(4) 0.83919(19) 0.44108(18) 0.0155(4) Uani 1 1 d .
C006 C 0.3884(4) 0.7440(2) 0.62142(18) 0.0166(5) Uani 1 1 d .
C007 C 0.0807(4) 0.8692(2) 0.54837(19) 0.0176(5) Uani 1 1 d .
H007 H -0.060727 0.902890 0.556220 0.021 Uiso 1 1 calc R
C008 C 0.3849(4) 0.87249(19) 0.24555(18) 0.0159(5) Uani 1 1 d .
C009 C 0.0614(4) 0.9356(2) 0.12510(19) 0.0189(5) Uani 1 1 d .
H009 H -0.080896 0.972102 0.115460 0.023 Uiso 1 1 calc R
C00A C 0.1847(4) 0.89160(19) 0.45230(18) 0.0161(5) Uani 1 1 d .
C00B C 0.1784(4) 0.92785(19) 0.23183(18) 0.0166(5) Uani 1 1 d .
C00C C 0.1833(4) 0.79789(19) 0.63258(19) 0.0174(5) Uani 1 1 d .
H00C H 0.113404 0.785321 0.698909 0.021 Uiso 1 1 calc R
C00D C 0.4889(4) 0.7651(2) 0.52336(18) 0.0163(5) Uani 1 1 d .
H00D H 0.626321 0.728171 0.513265 0.020 Uiso 1 1 calc R
C00E C 0.9394(4) 0.4609(2) 0.7900(2) 0.0215(5) Uani 1 1 d .
H00A H 0.970008 0.414920 0.724253 0.032 Uiso 1 1 calc GR
H00B H 0.973256 0.413747 0.858178 0.032 Uiso 1 1 calc GR
H00E H 1.032488 0.531427 0.795185 0.032 Uiso 1 1 calc GR
C00F C 0.1518(4) 0.8902(2) 0.03303(19) 0.0204(5) Uani 1 1 d .
H00F H 0.072353 0.896374 -0.039857 0.024 Uiso 1 1 calc R
C00G C 0.4763(4) 0.82631(19) 0.15340(19) 0.0184(5) Uani 1 1 d .
H00G H 0.617773 0.788869 0.163042 0.022 Uiso 1 1 calc R
C00H C 0.3590(4) 0.83542(19) 0.04706(19) 0.0208(5) Uani 1 1 d .
H00H H 0.420492 0.804149 -0.016313 0.025 Uiso 1 1 calc R
C00I C 0.6949(5) 0.4959(2) 0.7781(2) 0.0206(6) Uani 1 1 d .
C00J C 0.5455(5) 0.3904(2) 0.7505(2) 0.0266(6) Uani 1 1 d .
H00I H 0.389207 0.415461 0.740904 0.040 Uiso 1 1 calc GR
H00J H 0.567981 0.333458 0.812040 0.040 Uiso 1 1 calc GR
H00K H 0.582839 0.354044 0.680773 0.040 Uiso 1 1 calc GR
C00K C 0.6256(4) 0.5715(2) 0.87679(19) 0.0213(5) Uani 1 1 d .
C00L C 0.5200(5) 0.5044(2) 0.9669(2) 0.0268(6) Uani 1 1 d .
H00L H 0.476216 0.559347 1.023484 0.040 Uiso 1 1 calc GR
H00M H 0.627679 0.448026 1.002960 0.040 Uiso 1 1 calc GR
H00N H 0.387851 0.462548 0.932541 0.040 Uiso 1 1 calc GR
C00M C 0.8156(5) 0.6490(2) 0.9299(2) 0.0303(6) Uani 1 1 d .
H00O H 0.878867 0.693326 0.870841 0.046 Uiso 1 1 calc GR
H00P H 0.931616 0.599862 0.969897 0.046 Uiso 1 1 calc GR
H00Q H 0.757976 0.703588 0.982920 0.046 Uiso 1 1 calc GR
B00N B 0.5017(4) 0.6569(2) 0.7106(2) 0.0169(5) Uani 1 1 d .

loop_
_atom_site_aniso_label
_atom_site_aniso_U_11
_atom_site_aniso_U_22
_atom_site_aniso_U_33
_atom_site_aniso_U_23
_atom_site_aniso_U_13
_atom_site_aniso_U_12
S01 0.0230(3) 0.0173(3) 0.0158(3) 0.0020(2) 0.00225(18) 0.0066(2)
O002 0.0156(9) 0.0236(8) 0.0149(8) 0.0023(6) 0.0014(6) 0.0007(6)
O003 0.0298(10) 0.0229(9) 0.0166(7) 0.0050(7) 0.0046(6) 0.0084(7)
O004 0.0233(9) 0.0231(8) 0.0167(7) 0.0033(7) 0.0024(6) 0.0099(7)
C005 0.0178(12) 0.0143(11) 0.0141(10) -0.0014(8) 0.0002(8) -0.0017(9)
C006 0.0214(13) 0.0120(10) 0.0158(11) -0.0024(8) -0.0011(9) -0.0007(8)
C007 0.0176(12) 0.0155(11) 0.0196(11) -0.0023(8) 0.0025(8) 0.0021(9)
C008 0.0189(13) 0.0142(11) 0.0144(10) 0.0013(8) 0.0011(9) -0.0014(8)
C009 0.0210(12) 0.0159(11) 0.0193(11) 0.0032(9) 0.0006(9) -0.0012(9)
C00A 0.0196(13) 0.0118(10) 0.0160(11) 0.0000(8) -0.0017(8) 0.0004(8)
C00B 0.0209(13) 0.0121(11) 0.0167(11) 0.0022(8) 0.0015(9) -0.0003(8)
C00C 0.0219(12) 0.0151(10) 0.0154(10) -0.0007(9) 0.0031(8) -0.0010(8)
C00D 0.0168(12) 0.0150(10) 0.0164(10) -0.0025(8) -0.0015(8) 0.0017(9)
C00E 0.0214(13) 0.0217(11) 0.0212(11) 0.0001(10) 0.0020(9) 0.0038(10)
C00F 0.0290(13) 0.0158(11) 0.0153(11) 0.0035(9) -0.0017(9) -0.0054(9)
C00G 0.0224(13) 0.0137(10) 0.0198(11) 0.0026(9) 0.0059(9) 0.0003(9)
C00H 0.0317(14) 0.0139(10) 0.0180(11) 0.0015(9) 0.0080(9) -0.0016(9)
C00I 0.0274(15) 0.0195(12) 0.0148(12) 0.0042(8) 0.0015(10) 0.0042(9)
C00J 0.0312(15) 0.0181(12) 0.0288(13) -0.0007(10) -0.0039(10) 0.0038(10)
C00K 0.0212(13) 0.0243(12) 0.0180(11) 0.0039(10) 0.0010(9) 0.0063(10)
C00L 0.0345(17) 0.0299(14) 0.0164(13) 0.0075(9) 0.0052(11) 0.0079(10)
C00M 0.0326(16) 0.0289(13) 0.0275(13) -0.0084(11) -0.0055(11) 0.0016(11)
B00N 0.0201(14) 0.0138(12) 0.0166(12) -0.0013(9) 0.0004(9) 0.0000(9)

loop_
_atom_type_symbol
_atom_type_description
_atom_type_scat_dispersion_real
_atom_type_scat_dispersion_imag
_atom_type_scat_source
C C 0.0181 0.0091 'International Tables Vol C Tables 4.2.6.8 and 6.1.1.4'
H H 0.0000 0.0000 'International Tables Vol C Tables 4.2.6.8 and 6.1.1.4'
B B 0.0090 0.0039 'International Tables Vol C Tables 4.2.6.8 and 6.1.1.4'
O O 0.0492 0.0322 'International Tables Vol C Tables 4.2.6.8 and 6.1.1.4'
S S 0.3331 0.5567 'International Tables Vol C Tables 4.2.6.8 and 6.1.1.4'

loop_
_geom_angle_atom_site_label_1
_geom_angle_atom_site_label_2
_geom_angle_atom_site_label_3
_geom_angle
C00A S01 C00B 97.98(10)
C005 O002 C008 116.76(17)
B00N O003 C00I 106.56(19)
B00N O004 C00K 106.39(18)
O002 C005 C00A 122.38(19)
C00D C005 O002 116.8(2)
C00D C005 C00A 120.8(2)
C00C C006 B00N 122.6(2)
C00D C006 C00C 118.3(2)
C00D C006 B00N 119.0(2)
C00A C007 H007 119.9
C00C C007 H007 119.9
C00C C007 C00A 120.1(2)
O002 C008 C00B 122.07(19)
O002 C008 C00G 117.39(19)
C00G C008 C00B 120.5(2)
C00B C009 H009 119.9
C00F C009 H009 119.9
C00F C009 C00B 120.2(2)
C005 C00A S01 119.89(17)
C007 C00A S01 120.91(17)
C007 C00A C005 119.1(2)
C008 C00B S01 120.28(17)
C008 C00B C009 119.6(2)
C009 C00B S01 120.12(18)
C006 C00C H00C 119.5
C007 C00C C006 121.1(2)
C007 C00C H00C 119.5
C005 C00D C006 120.6(2)
C005 C00D H00D 119.7
C006 C00D H00D 119.7
H00A C00E H00B 109.5
H00A C00E H00E 109.5
H00B C00E H00E 109.5
C00I C00E H00A 109.5
C00I C00E H00B 109.5
C00I C00E H00E 109.5
C009 C00F H00F 120.0
C009 C00F C00H 120.1(2)
C00H C00F H00F 120.0
C008 C00G H00G 120.3
C00H C00G C008 119.4(2)
C00H C00G H00G 120.3
C00F C00H H00H 119.9
C00G C00H C00F 120.3(2)
C00G C00H H00H 119.9
O003 C00I C00E 107.9(2)
O003 C00I C00J 107.1(2)
O003 C00I C00K 101.92(17)
C00E C00I C00K 114.5(2)
C00J C00I C00E 111.0(2)
C00J C00I C00K 113.7(2)
C00I C00J H00I 109.5
C00I C00J H00J 109.5
C00I C00J H00K 109.5
H00I C00J H00J 109.5
H00I C00J H00K 109.5
H00J C00J H00K 109.5
O004 C00K C00I 102.23(17)
O004 C00K C00L 108.4(2)
O004 C00K C00M 107.0(2)
C00L C00K C00I 115.3(2)
C00L C00K C00M 110.6(2)
C00M C00K C00I 112.6(2)
C00K C00L H00L 109.5
C00K C00L H00M 109.5
C00K C00L H00N 109.5
H00L C00L H00M 109.5
H00L C00L H00N 109.5
H00M C00L H00N 109.5
C00K C00M H00O 109.5
C00K C00M H00P 109.5
C00K C00M H00Q 109.5
H00O C00M H00P 109.5
H00O C00M H00Q 109.5
H00P C00M H00Q 109.5
O003 B00N C006 121.1(2)
O004 B00N O003 114.0(2)
O004 B00N C006 124.9(2)

loop_
_geom_bond_atom_site_label_1
_geom_bond_atom_site_label_2
_geom_bond_distance
S01 C00A 1.765(2)
S01 C00B 1.768(2)
O002 C005 1.390(3)
O002 C008 1.390(3)
O003 C00I 1.467(3)
O003 B00N 1.371(3)
O004 C00K 1.470(3)
O004 B00N 1.359(3)
C005 C00A 1.395(3)
C005 C00D 1.382(3)
C006 C00C 1.402(3)
C006 C00D 1.400(3)
C006 B00N 1.560(3)
C007 H007 0.9500
C007 C00A 1.393(3)
C007 C00C 1.387(3)
C008 C00B 1.391(3)
C008 C00G 1.391(3)
C009 H009 0.9500
C009 C00B 1.392(3)
C009 C00F 1.383(3)
C00C H00C 0.9500
C00D H00D 0.9500
C00E H00A 0.9800
C00E H00B 0.9800
C00E H00E 0.9800
C00E C00I 1.520(4)
C00F H00F 0.9500
C00F C00H 1.391(4)
C00G H00G 0.9500
C00G C00H 1.390(3)
C00H H00H 0.9500
C00I C00J 1.520(4)
C00I C00K 1.557(3)
C00J H00I 0.9800
C00J H00J 0.9800
C00J H00K 0.9800
C00K C00L 1.520(3)
C00K C00M 1.530(4)
C00L H00L 0.9800
C00L H00M 0.9800
C00L H00N 0.9800
C00M H00O 0.9800
C00M H00P 0.9800
C00M H00Q 0.9800
